data_9008571
loop_
_publ_author_name
'Wyckoff, R. W. G.'

_publ_section_title
;
 Second edition. Interscience Publishers, New York, New York
 Sample at T = 4.2 K
;
_journal_name_full 'Crystal Structures'
_journal_page_first 7
_journal_page_last 83
_journal_volume 1
_journal_year 1963
_chemical_formula_sum N2
_chemical_name_common Nitrogen
_chemical_name_mineral Nitrogen
_space_group_IT_number 205
_symmetry_space_group_name_Hall '-P 2ac 2ab 3'
_symmetry_space_group_name_H-M 'P a -3'
_cell_angle_alpha 90
_cell_angle_beta 90
_cell_angle_gamma 90
_cell_length_a 5.644
_cell_length_b 5.644
_cell_length_c 5.644
_cell_formula_units_Z 4
_cell_volume 179.788
_database_code_amcsd 0011249
_diffrn_ambient_temperature 4.2
_exptl_crystal_density_diffrn 1.035
_cod_original_sg_symbol_H-M 'P a 3'
_cod_database_code 9008571

loop_
_space_group_symop_operation_xyz
x,y,z
1/2+z,x,1/2-y
z,1/2-x,1/2+y
1/2-z,1/2+x,y
-z,-x,-y
1/2+y,1/2-z,-x
1/2-y,-z,1/2+x
-y,1/2+z,1/2-x
y,z,x
x,1/2-y,1/2+z
1/2-x,1/2+y,z
1/2+x,y,1/2-z
-x,-y,-z
1/2-z,-x,1/2+y
-z,1/2+x,1/2-y
1/2+z,1/2-x,-y
z,x,y
1/2-y,1/2+z,x
1/2+y,z,1/2-x
y,1/2-z,1/2+x
-y,-z,-x
-x,1/2+y,1/2-z
1/2+x,1/2-y,-z
1/2-x,-y,1/2+z

loop_
_atom_site_label
_atom_site_fract_x
_atom_site_fract_y
_atom_site_fract_z
N2 0.05400 0.05400 0.05400

loop_
_cod_related_entry_id
_cod_related_entry_database
_cod_related_entry_code
1 ChemSpider 922
2 AMCSD 0011249
